data_4303922
loop_
_publ_author_name
'Sonia Nieto'
'Palmira Arnau'
'Elena Serrano'
'Rafael Navarro'
'Tatiana Soler'
'Carlos Cativiela'
'Esteban P. Urriolabeitia'

_publ_contact_author_address 'ICMA, CSIC-Universidad de Zaragoza, Plaza S. Francisco, 50009 Zaragoza (Spain)'
_publ_contact_author_email esteban@unizar.es
_publ_contact_author_fax (+34)976761187
_publ_contact_author_name 'Esteban P. Urriolabeitia'
_publ_contact_author_phone (+34)976762302
_publ_section_title
;
Functionalization of Methyl (R)-Phenylglycinate Through Orthopalladation:
C-Hal, C-O, C-N, and C-C Bond Coupling
;
_journal_name_full 'Inorganic Chemistry'
_journal_page_first 11963
_journal_page_last 11975
_journal_paper_doi 10.1021/ic901941s
_journal_volume 48
_journal_year 2009
_chemical_formula_sum 'C27 H40 Cl N O2 Pd'
_chemical_formula_weight 552.45
_chemical_name_systematic
; 
 ? 
;
_space_group_IT_number 19
_symmetry_cell_setting orthorhombic
_symmetry_space_group_name_Hall 'P 2ac 2ab'
_symmetry_space_group_name_H-M 'P 21 21 21'
_atom_sites_solution_hydrogens geom
_atom_sites_solution_primary direct
_atom_sites_solution_secondary difmap
_audit_creation_method SHELXL-97
_cell_angle_alpha 90.00
_cell_angle_beta 90.00
_cell_angle_gamma 90.00
_cell_formula_units_Z 4
_cell_length_a 10.5851(3)
_cell_length_b 15.0369(5)
_cell_length_c 16.5503(4)
_cell_measurement_temperature 150(2)
_cell_volume 2634.26(13)
_computing_structure_refinement 'SHELXL-97 (Sheldrick, 1997)'
_computing_structure_solution 'SHELXS-97 (Sheldrick, 1990)'
_diffrn_ambient_temperature 150(2)
_diffrn_measured_fraction_theta_full 0.998
_diffrn_measured_fraction_theta_max 0.998
_diffrn_radiation_monochromator graphite
_diffrn_radiation_source 'fine-focus sealed tube'
_diffrn_radiation_type MoK\a
_diffrn_radiation_wavelength 0.71073
_diffrn_reflns_av_R_equivalents 0.0714
_diffrn_reflns_av_sigmaI/netI 0.0860
_diffrn_reflns_limit_h_max 12
_diffrn_reflns_limit_h_min -12
_diffrn_reflns_limit_k_max 17
_diffrn_reflns_limit_k_min -17
_diffrn_reflns_limit_l_max 19
_diffrn_reflns_limit_l_min -19
_diffrn_reflns_number 23714
_diffrn_reflns_theta_full 25.00
_diffrn_reflns_theta_max 25.00
_diffrn_reflns_theta_min 2.66
_exptl_absorpt_coefficient_mu 0.829
_exptl_absorpt_correction_T_max 0.9367
_exptl_absorpt_correction_T_min 0.8928
_exptl_crystal_density_diffrn 1.393
_exptl_crystal_density_method 'not measured'
_exptl_crystal_F_000 1152
_exptl_crystal_size_max 0.14
_exptl_crystal_size_mid 0.10
_exptl_crystal_size_min 0.08
_refine_diff_density_max 0.952
_refine_diff_density_min -0.558
_refine_diff_density_rms 0.069
_refine_ls_abs_structure_details 'Flack H D (1983), Acta Cryst. A39, 876-881'
_refine_ls_abs_structure_Flack -0.03(3)
_refine_ls_extinction_method none
_refine_ls_goodness_of_fit_ref 0.859
_refine_ls_hydrogen_treatment constr
_refine_ls_matrix_type full
_refine_ls_number_parameters 296
_refine_ls_number_reflns 4630
_refine_ls_number_restraints 0
_refine_ls_restrained_S_all 0.859
_refine_ls_R_factor_all 0.0481
_refine_ls_R_factor_gt 0.0325
_refine_ls_shift/su_max 0.001
_refine_ls_shift/su_mean 0.000
_refine_ls_structure_factor_coef Fsqd
_refine_ls_weighting_details 'calc w=1/[\s^2^(Fo^2^)+(0.0157P)^2^+0.0000P] where P=(Fo^2^+2Fc^2^)/3'
_refine_ls_weighting_scheme calc
_refine_ls_wR_factor_gt 0.0468
_refine_ls_wR_factor_ref 0.0485
_reflns_number_gt 3687
_reflns_number_total 4630
_reflns_threshold_expression >2sigma(I)
_cod_data_source_file ic901941s_si_002_1.cif
_cod_data_source_block '__11b'
_cod_database_code 4303922

loop_
_symmetry_equiv_pos_as_xyz
'x, y, z'
'-x+1/2, -y, z+1/2'
'-x, y+1/2, -z+1/2'
'x+1/2, -y+1/2, -z'

loop_
_atom_site_label
_atom_site_type_symbol
_atom_site_fract_x
_atom_site_fract_y
_atom_site_fract_z
_atom_site_U_iso_or_equiv
_atom_site_adp_type
_atom_site_occupancy
_atom_site_symmetry_multiplicity
_atom_site_calc_flag
_atom_site_refinement_flags
_atom_site_disorder_assembly
_atom_site_disorder_group
Pd1 Pd 0.77007(2) 0.375194(18) 0.518597(16) 0.01847(8) Uani 1 1 d . . .
Cl1 Cl 0.92738(10) 0.33402(7) 0.42073(6) 0.0298(3) Uani 1 1 d . . .
O1 O 0.7476(3) 0.05969(15) 0.52970(15) 0.0400(8) Uani 1 1 d . . .
O2 O 0.7176(3) 0.05422(16) 0.66288(14) 0.0351(7) Uani 1 1 d . . .
N1 N 0.7132(3) 0.24009(17) 0.52550(17) 0.0230(8) Uani 1 1 d . . .
H1A H 0.6283 0.2367 0.5139 0.028 Uiso 1 1 d R . .
H1B H 0.7556 0.2085 0.4864 0.028 Uiso 1 1 d R . .
C1 C 0.8668(4) 0.4786(3) 0.6347(2) 0.0199(10) Uani 1 1 d . . .
H1C H 0.9162 0.4229 0.6250 0.024 Uiso 1 1 calc R . .
C2 C 0.8239(4) 0.5084(3) 0.5505(2) 0.0210(11) Uani 1 1 d . . .
C3 C 0.6931(4) 0.5008(3) 0.5419(2) 0.0200(11) Uani 1 1 d . . .
C4 C 0.6517(4) 0.4403(3) 0.6024(2) 0.0211(10) Uani 1 1 d . . .
C5 C 0.7415(4) 0.4465(2) 0.67633(19) 0.0197(9) Uani 1 1 d . . .
C6 C 0.9555(4) 0.5381(3) 0.6838(3) 0.0292(11) Uani 1 1 d . . .
H6A H 0.9282 0.6006 0.6772 0.035 Uiso 1 1 calc R . .
H6B H 0.9466 0.5226 0.7416 0.035 Uiso 1 1 calc R . .
C7 C 1.0923(4) 0.5313(3) 0.6611(3) 0.0369(13) Uani 1 1 d . . .
H7A H 1.1427 0.5684 0.6976 0.055 Uiso 1 1 calc R . .
H7B H 1.1037 0.5519 0.6053 0.055 Uiso 1 1 calc R . .
H7C H 1.1199 0.4693 0.6654 0.055 Uiso 1 1 calc R . .
C8 C 0.9105(4) 0.5558(3) 0.4928(3) 0.0327(12) Uani 1 1 d . . .
H8A H 0.8746 0.5509 0.4377 0.039 Uiso 1 1 calc R . .
H8B H 0.9929 0.5246 0.4926 0.039 Uiso 1 1 calc R . .
C9 C 0.9341(4) 0.6541(3) 0.5110(3) 0.0490(14) Uani 1 1 d . . .
H9A H 0.9890 0.6794 0.4693 0.074 Uiso 1 1 calc R . .
H9B H 0.9749 0.6599 0.5639 0.074 Uiso 1 1 calc R . .
H9C H 0.8534 0.6861 0.5115 0.074 Uiso 1 1 calc R . .
C10 C 0.6151(4) 0.5385(3) 0.4738(3) 0.0307(11) Uani 1 1 d . . .
H10A H 0.5398 0.5003 0.4661 0.037 Uiso 1 1 calc R . .
H10B H 0.6654 0.5358 0.4234 0.037 Uiso 1 1 calc R . .
C11 C 0.5713(4) 0.6340(3) 0.4867(3) 0.0446(12) Uani 1 1 d . . .
H11A H 0.5236 0.6540 0.4393 0.067 Uiso 1 1 calc R . .
H11B H 0.6450 0.6725 0.4944 0.067 Uiso 1 1 calc R . .
H11C H 0.5172 0.6369 0.5347 0.067 Uiso 1 1 calc R . .
C12 C 0.5197(3) 0.4052(3) 0.6096(2) 0.0262(11) Uani 1 1 d . . .
H12A H 0.5212 0.3545 0.6478 0.031 Uiso 1 1 calc R . .
H12B H 0.4947 0.3813 0.5562 0.031 Uiso 1 1 calc R . .
C13 C 0.4171(4) 0.4688(3) 0.6371(3) 0.0490(15) Uani 1 1 d . . .
H13A H 0.3369 0.4367 0.6419 0.073 Uiso 1 1 calc R . .
H13B H 0.4081 0.5168 0.5975 0.073 Uiso 1 1 calc R . .
H13C H 0.4400 0.4941 0.6897 0.073 Uiso 1 1 calc R . .
C14 C 0.6909(4) 0.5168(2) 0.7373(2) 0.0273(11) Uani 1 1 d . . .
H14A H 0.6132 0.4927 0.7623 0.033 Uiso 1 1 calc R . .
H14B H 0.7543 0.5236 0.7808 0.033 Uiso 1 1 calc R . .
C15 C 0.6610(4) 0.6082(3) 0.7044(2) 0.0356(12) Uani 1 1 d . . .
H15A H 0.6374 0.6477 0.7490 0.053 Uiso 1 1 calc R . .
H15B H 0.5907 0.6040 0.6660 0.053 Uiso 1 1 calc R . .
H15C H 0.7355 0.6322 0.6768 0.053 Uiso 1 1 calc R . .
C16 C 0.7557(4) 0.3548(2) 0.71876(18) 0.0200(9) Uani 1 1 d . . .
C17 C 0.6756(4) 0.3260(3) 0.7748(2) 0.0303(11) Uani 1 1 d . . .
H17A H 0.6092 0.3651 0.7898 0.036 Uiso 1 1 calc R . .
C18 C 0.6802(4) 0.2381(3) 0.8163(2) 0.0447(14) Uani 1 1 d . . .
H18A H 0.6773 0.2471 0.8749 0.067 Uiso 1 1 calc R . .
H18B H 0.7587 0.2074 0.8019 0.067 Uiso 1 1 calc R . .
H18C H 0.6077 0.2021 0.7995 0.067 Uiso 1 1 calc R . .
C19 C 0.8659(4) 0.2980(3) 0.6971(2) 0.0192(10) Uani 1 1 d . . .
C20 C 0.9814(4) 0.3152(3) 0.7340(2) 0.0243(11) Uani 1 1 d . . .
H20A H 0.9859 0.3605 0.7740 0.029 Uiso 1 1 calc R . .
C21 C 1.0880(4) 0.2695(3) 0.7149(2) 0.0282(11) Uani 1 1 d . . .
H21A H 1.1658 0.2841 0.7404 0.034 Uiso 1 1 calc R . .
C22 C 1.0836(4) 0.2025(3) 0.6589(2) 0.0275(12) Uani 1 1 d . . .
H22A H 1.1583 0.1712 0.6447 0.033 Uiso 1 1 calc R . .
C23 C 0.9700(4) 0.1808(3) 0.6235(2) 0.0242(10) Uani 1 1 d . . .
H23A H 0.9669 0.1336 0.5854 0.029 Uiso 1 1 calc R . .
C24 C 0.8595(4) 0.2267(3) 0.6424(2) 0.0164(10) Uani 1 1 d . . .
C25 C 0.7359(4) 0.1970(2) 0.60485(19) 0.0192(9) Uani 1 1 d . . .
H25A H 0.6655 0.2138 0.6421 0.023 Uiso 1 1 calc R . .
C26 C 0.7330(4) 0.0959(2) 0.5929(2) 0.0247(10) Uani 1 1 d . . .
C27 C 0.7205(6) -0.0416(2) 0.6569(2) 0.0562(15) Uani 1 1 d . . .
H27A H 0.7119 -0.0676 0.7110 0.084 Uiso 1 1 calc R . .
H27B H 0.8009 -0.0604 0.6331 0.084 Uiso 1 1 calc R . .
H27C H 0.6506 -0.0619 0.6227 0.084 Uiso 1 1 calc R . .

loop_
_atom_site_aniso_label
_atom_site_aniso_U_11
_atom_site_aniso_U_22
_atom_site_aniso_U_33
_atom_site_aniso_U_23
_atom_site_aniso_U_13
_atom_site_aniso_U_12
Pd1 0.02057(14) 0.01698(14) 0.01787(12) -0.00240(15) -0.00105(15) 0.00231(16)
Cl1 0.0267(6) 0.0361(7) 0.0265(6) -0.0017(5) 0.0044(5) 0.0061(5)
O1 0.065(2) 0.0264(15) 0.0282(15) -0.0091(13) 0.006(2) 0.0045(17)
O2 0.057(2) 0.0192(16) 0.0286(16) 0.0059(12) -0.0062(18) -0.0017(17)
N1 0.0237(18) 0.0265(18) 0.0189(16) -0.0056(16) -0.0003(19) 0.0020(16)
C1 0.017(2) 0.014(2) 0.028(3) -0.006(2) -0.005(2) 0.006(2)
C2 0.025(2) 0.014(3) 0.024(3) -0.002(2) -0.0041(19) -0.0025(19)
C3 0.020(3) 0.019(3) 0.021(3) -0.008(2) -0.0037(18) 0.0047(19)
C4 0.018(2) 0.020(3) 0.025(3) -0.006(2) -0.001(2) 0.005(2)
C5 0.021(3) 0.019(2) 0.0191(19) -0.0092(16) -0.001(2) 0.007(2)
C6 0.028(3) 0.024(3) 0.035(3) -0.002(2) -0.008(2) 0.000(2)
C7 0.031(3) 0.036(3) 0.043(3) -0.001(3) -0.008(3) -0.008(3)
C8 0.041(3) 0.025(3) 0.031(3) 0.006(2) -0.010(2) -0.003(2)
C9 0.059(3) 0.028(3) 0.060(3) 0.014(3) -0.019(3) -0.013(2)
C10 0.035(3) 0.027(3) 0.030(3) -0.003(2) -0.010(2) 0.010(2)
C11 0.056(3) 0.032(3) 0.046(3) 0.000(3) -0.022(3) 0.015(3)
C12 0.024(2) 0.035(3) 0.019(2) -0.008(2) -0.003(2) 0.004(2)
C13 0.024(3) 0.073(4) 0.049(3) -0.023(3) 0.004(2) 0.006(3)
C14 0.029(3) 0.029(3) 0.024(2) -0.010(2) -0.008(2) 0.007(2)
C15 0.045(3) 0.032(3) 0.029(2) -0.016(2) -0.005(2) 0.017(2)
C16 0.025(2) 0.021(2) 0.0138(17) -0.0066(16) -0.0009(19) -0.003(2)
C17 0.035(3) 0.024(3) 0.032(3) -0.005(2) 0.006(2) 0.006(2)
C18 0.054(3) 0.042(3) 0.039(3) 0.007(3) 0.014(3) -0.002(3)
C19 0.023(3) 0.021(3) 0.014(2) 0.005(2) 0.001(2) -0.001(2)
C20 0.030(3) 0.021(3) 0.022(2) -0.001(2) -0.007(2) 0.004(2)
C21 0.023(3) 0.030(3) 0.031(3) 0.003(2) -0.007(2) -0.003(2)
C22 0.021(3) 0.034(3) 0.027(3) 0.009(2) 0.003(2) 0.012(2)
C23 0.032(3) 0.021(3) 0.020(2) 0.001(2) 0.004(2) 0.005(2)
C24 0.019(2) 0.015(2) 0.015(2) 0.004(2) 0.0024(18) 0.002(2)
C25 0.024(2) 0.016(2) 0.0177(19) -0.0037(16) 0.001(2) 0.000(2)
C26 0.025(2) 0.024(2) 0.024(2) 0.0038(18) -0.004(2) 0.002(2)
C27 0.095(4) 0.017(3) 0.056(3) 0.008(2) -0.018(4) 0.004(3)

loop_
_atom_type_symbol
_atom_type_description
_atom_type_scat_dispersion_real
_atom_type_scat_dispersion_imag
_atom_type_scat_source
C C 0.0033 0.0016 'International Tables Vol C Tables 4.2.6.8 and 6.1.1.4'
H H 0.0000 0.0000 'International Tables Vol C Tables 4.2.6.8 and 6.1.1.4'
Cl Cl 0.1484 0.1585 'International Tables Vol C Tables 4.2.6.8 and 6.1.1.4'
N N 0.0061 0.0033 'International Tables Vol C Tables 4.2.6.8 and 6.1.1.4'
O O 0.0106 0.0060 'International Tables Vol C Tables 4.2.6.8 and 6.1.1.4'
Pd Pd -0.9988 1.0072 'International Tables Vol C Tables 4.2.6.8 and 6.1.1.4'

loop_
_geom_angle_atom_site_label_1
_geom_angle_atom_site_label_2
_geom_angle_atom_site_label_3
_geom_angle
_geom_angle_site_symmetry_1
_geom_angle_site_symmetry_3
_geom_angle_publ_flag
C3 Pd1 C4 39.59(14) . . ?
C3 Pd1 N1 138.07(13) . . ?
C4 Pd1 N1 103.90(14) . . ?
C3 Pd1 C2 38.41(13) . . ?
C4 Pd1 C2 64.13(15) . . ?
N1 Pd1 C2 162.69(13) . . ?
C3 Pd1 Cl1 128.76(12) . . ?
C4 Pd1 Cl1 166.84(11) . . ?
N1 Pd1 Cl1 89.21(9) . . ?
C2 Pd1 Cl1 102.82(11) . . ?
C26 O2 C27 114.2(3) . . ?
C25 N1 Pd1 114.8(2) . . ?
C25 N1 H1A 108.6 . . ?
Pd1 N1 H1A 108.6 . . ?
C25 N1 H1B 108.6 . . ?
Pd1 N1 H1B 108.6 . . ?
H1A N1 H1B 107.5 . . ?
C6 C1 C2 119.6(3) . . ?
C6 C1 C5 117.7(3) . . ?
C2 C1 C5 103.8(3) . . ?
C6 C1 H1C 104.7 . . ?
C2 C1 H1C 104.7 . . ?
C5 C1 H1C 104.7 . . ?
C3 C2 C8 125.4(4) . . ?
C3 C2 C1 111.3(4) . . ?
C8 C2 C1 122.3(3) . . ?
C3 C2 Pd1 68.6(3) . . ?
C8 C2 Pd1 116.6(3) . . ?
C1 C2 Pd1 91.7(2) . . ?
C2 C3 C4 106.6(4) . . ?
C2 C3 C10 126.1(4) . . ?
C4 C3 C10 126.7(3) . . ?
C2 C3 Pd1 72.9(3) . . ?
C4 C3 Pd1 70.9(2) . . ?
C10 C3 Pd1 114.5(3) . . ?
C3 C4 C12 124.6(3) . . ?
C3 C4 C5 109.1(3) . . ?
C12 C4 C5 122.0(3) . . ?
C3 C4 Pd1 69.5(2) . . ?
C12 C4 Pd1 116.3(3) . . ?
C5 C4 Pd1 100.5(2) . . ?
C4 C5 C16 111.2(3) . . ?
C4 C5 C14 109.9(3) . . ?
C16 C5 C14 110.1(3) . . ?
C4 C5 C1 101.0(3) . . ?
C16 C5 C1 112.9(3) . . ?
C14 C5 C1 111.5(3) . . ?
C7 C6 C1 114.8(4) . . ?
C7 C6 H6A 108.6 . . ?
C1 C6 H6A 108.6 . . ?
C7 C6 H6B 108.6 . . ?
C1 C6 H6B 108.6 . . ?
H6A C6 H6B 107.5 . . ?
C6 C7 H7A 109.5 . . ?
C6 C7 H7B 109.5 . . ?
H7A C7 H7B 109.5 . . ?
C6 C7 H7C 109.5 . . ?
H7A C7 H7C 109.5 . . ?
H7B C7 H7C 109.5 . . ?
C2 C8 C9 115.6(4) . . ?
C2 C8 H8A 108.4 . . ?
C9 C8 H8A 108.4 . . ?
C2 C8 H8B 108.4 . . ?
C9 C8 H8B 108.4 . . ?
H8A C8 H8B 107.4 . . ?
C8 C9 H9A 109.5 . . ?
C8 C9 H9B 109.5 . . ?
H9A C9 H9B 109.5 . . ?
C8 C9 H9C 109.5 . . ?
H9A C9 H9C 109.5 . . ?
H9B C9 H9C 109.5 . . ?
C3 C10 C11 114.6(4) . . ?
C3 C10 H10A 108.6 . . ?
C11 C10 H10A 108.6 . . ?
C3 C10 H10B 108.6 . . ?
C11 C10 H10B 108.6 . . ?
H10A C10 H10B 107.6 . . ?
C10 C11 H11A 109.5 . . ?
C10 C11 H11B 109.5 . . ?
H11A C11 H11B 109.5 . . ?
C10 C11 H11C 109.5 . . ?
H11A C11 H11C 109.5 . . ?
H11B C11 H11C 109.5 . . ?
C4 C12 C13 118.0(3) . . ?
C4 C12 H12A 107.8 . . ?
C13 C12 H12A 107.8 . . ?
C4 C12 H12B 107.8 . . ?
C13 C12 H12B 107.8 . . ?
H12A C12 H12B 107.2 . . ?
C12 C13 H13A 109.5 . . ?
C12 C13 H13B 109.5 . . ?
H13A C13 H13B 109.5 . . ?
C12 C13 H13C 109.5 . . ?
H13A C13 H13C 109.5 . . ?
H13B C13 H13C 109.5 . . ?
C15 C14 C5 117.2(3) . . ?
C15 C14 H14A 108.0 . . ?
C5 C14 H14A 108.0 . . ?
C15 C14 H14B 108.0 . . ?
C5 C14 H14B 108.0 . . ?
H14A C14 H14B 107.3 . . ?
C14 C15 H15A 109.5 . . ?
C14 C15 H15B 109.5 . . ?
H15A C15 H15B 109.5 . . ?
C14 C15 H15C 109.5 . . ?
H15A C15 H15C 109.5 . . ?
H15B C15 H15C 109.5 . . ?
C17 C16 C19 118.7(3) . . ?
C17 C16 C5 122.8(3) . . ?
C19 C16 C5 118.4(3) . . ?
C16 C17 C18 126.1(4) . . ?
C16 C17 H17A 116.9 . . ?
C18 C17 H17A 116.9 . . ?
C17 C18 H18A 109.5 . . ?
C17 C18 H18B 109.5 . . ?
H18A C18 H18B 109.5 . . ?
C17 C18 H18C 109.5 . . ?
H18A C18 H18C 109.5 . . ?
H18B C18 H18C 109.5 . . ?
C20 C19 C24 117.9(4) . . ?
C20 C19 C16 118.4(3) . . ?
C24 C19 C16 123.7(3) . . ?
C21 C20 C19 122.3(4) . . ?
C21 C20 H20A 118.9 . . ?
C19 C20 H20A 118.9 . . ?
C20 C21 C22 120.1(4) . . ?
C20 C21 H21A 120.0 . . ?
C22 C21 H21A 120.0 . . ?
C21 C22 C23 119.4(4) . . ?
C21 C22 H22A 120.3 . . ?
C23 C22 H22A 120.3 . . ?
C22 C23 C24 121.4(4) . . ?
C22 C23 H23A 119.3 . . ?
C24 C23 H23A 119.3 . . ?
C23 C24 C19 118.8(4) . . ?
C23 C24 C25 119.2(3) . . ?
C19 C24 C25 122.1(3) . . ?
N1 C25 C24 112.0(3) . . ?
N1 C25 C26 108.4(3) . . ?
C24 C25 C26 111.2(3) . . ?
N1 C25 H25A 108.4 . . ?
C24 C25 H25A 108.4 . . ?
C26 C25 H25A 108.4 . . ?
O1 C26 O2 124.5(3) . . ?
O1 C26 C25 124.4(3) . . ?
O2 C26 C25 111.0(3) . . ?
O2 C27 H27A 109.5 . . ?
O2 C27 H27B 109.5 . . ?
H27A C27 H27B 109.5 . . ?
O2 C27 H27C 109.5 . . ?
H27A C27 H27C 109.5 . . ?
H27B C27 H27C 109.5 . . ?

loop_
_geom_bond_atom_site_label_1
_geom_bond_atom_site_label_2
_geom_bond_distance
_geom_bond_site_symmetry_2
_geom_bond_publ_flag
Pd1 C3 2.092(4) . ?
Pd1 C4 2.110(4) . ?
Pd1 N1 2.122(3) . ?
Pd1 C2 2.148(4) . ?
Pd1 Cl1 2.4041(10) . ?
O1 C26 1.189(4) . ?
O2 C26 1.327(4) . ?
O2 C27 1.445(4) . ?
N1 C25 1.484(4) . ?
N1 H1A 0.9200 . ?
N1 H1B 0.9200 . ?
C1 C6 1.530(5) . ?
C1 C2 1.533(5) . ?
C1 C5 1.571(5) . ?
C1 H1C 1.0000 . ?
C2 C3 1.396(5) . ?
C2 C8 1.503(5) . ?
C3 C4 1.423(5) . ?
C3 C10 1.508(5) . ?
C4 C12 1.499(5) . ?
C4 C5 1.552(5) . ?
C5 C16 1.555(4) . ?
C5 C14 1.556(5) . ?
C6 C7 1.500(6) . ?
C6 H6A 0.9900 . ?
C6 H6B 0.9900 . ?
C7 H7A 0.9800 . ?
C7 H7B 0.9800 . ?
C7 H7C 0.9800 . ?
C8 C9 1.530(5) . ?
C8 H8A 0.9900 . ?
C8 H8B 0.9900 . ?
C9 H9A 0.9800 . ?
C9 H9B 0.9800 . ?
C9 H9C 0.9800 . ?
C10 C11 1.525(5) . ?
C10 H10A 0.9900 . ?
C10 H10B 0.9900 . ?
C11 H11A 0.9800 . ?
C11 H11B 0.9800 . ?
C11 H11C 0.9800 . ?
C12 C13 1.517(5) . ?
C12 H12A 0.9900 . ?
C12 H12B 0.9900 . ?
C13 H13A 0.9800 . ?
C13 H13B 0.9800 . ?
C13 H13C 0.9800 . ?
C14 C15 1.512(5) . ?
C14 H14A 0.9900 . ?
C14 H14B 0.9900 . ?
C15 H15A 0.9800 . ?
C15 H15B 0.9800 . ?
C15 H15C 0.9800 . ?
C16 C17 1.328(5) . ?
C16 C19 1.489(5) . ?
C17 C18 1.491(5) . ?
C17 H17A 0.9500 . ?
C18 H18A 0.9800 . ?
C18 H18B 0.9800 . ?
C18 H18C 0.9800 . ?
C19 C20 1.391(5) . ?
C19 C24 1.405(5) . ?
C20 C21 1.359(5) . ?
C20 H20A 0.9500 . ?
C21 C22 1.370(5) . ?
C21 H21A 0.9500 . ?
C22 C23 1.377(5) . ?
C22 H22A 0.9500 . ?
C23 C24 1.394(5) . ?
C23 H23A 0.9500 . ?
C24 C25 1.515(5) . ?
C25 C26 1.533(5) . ?
C25 H25A 1.0000 . ?
C27 H27A 0.9800 . ?
C27 H27B 0.9800 . ?
C27 H27C 0.9800 . ?
